data_4022068
loop_
_publ_author_name
'Marian Miko\/lajczyk'
'Jerzy A. Krysiak'
'Wanda H. Midura'
'Micha\/l W. Wieczorek'
'Ewa R\'o\`zycka-Soko\/lowska'

_publ_contact_author_address
;Institute of Chemistry and Environmental Protection
Jan D\/lugosz University
ul. Armii Krajowej 13/15
42-200 Cz\;estochowa
Poland
;
_publ_contact_author_email abalinska@poczta.onet.pl
_publ_contact_author_fax '+48 034 3665322'
_publ_contact_author_name 'Wieczorek Micha\/l'
_publ_contact_author_phone '+48 034 3614918'
_publ_section_title
;
 General Route to Racemic and Enantiomeric Carbo- and Heterocyclic
 Vinyl Sulfoxides via Tandem Michael Addition/Horner Olefination of
 \a-Phosphorylvinyl Sulfoxides
;
_journal_name_full 'Journal of Organic Chemistry'
_journal_page_first 8818
_journal_page_last 8823
_journal_paper_doi 10.1021/jo061463b
_journal_volume 71
_journal_year 2006
_chemical_absolute_configuration rm
_chemical_formula_moiety 'C14 H13 N O S'
_chemical_formula_sum 'C14 H13 N O S'
_chemical_formula_weight 243.32
_chemical_name_systematic
;
 (S)-6-(p-Toluenesulfinyl)-3H-pyrrolizine
;
_space_group_IT_number 4
_symmetry_cell_setting monoclinic
_symmetry_space_group_name_Hall 'P 2yb'
_symmetry_space_group_name_H-M 'P 1 21 1'
_atom_sites_solution_hydrogens geom
_atom_sites_solution_primary direct
_atom_sites_solution_secondary difmap
_audit_creation_date 2006-07-19T18:38:45-00:00
_audit_creation_method 'WinGX routine CIF_UPDATE'
_cell_angle_alpha 90
_cell_angle_beta 113.680(10)
_cell_angle_gamma 90
_cell_formula_units_Z 4
_cell_length_a 14.7360(10)
_cell_length_b 5.8110(10)
_cell_length_c 15.376(2)
_cell_measurement_reflns_used 3915
_cell_measurement_temperature 568(2)
_cell_measurement_theta_max 72.51
_cell_measurement_theta_min 5.37
_cell_volume 1205.8(3)
_computing_cell_refinement 'CrysAlis RED (Oxford Diffraction, 1995-2003)'
_computing_data_collection 'CrysAlis CCD (Oxford Diffraction, 1995-2003)'
_computing_data_reduction 'CrysAlis RED (Oxford Diffraction, 1995-2003)'
_computing_structure_refinement 'SHELXL-97 (Sheldrick, 1997)'
_computing_structure_solution 'SHELXS-97 (Sheldrick, 1997)'
_diffrn_ambient_temperature 568(2)
_diffrn_measured_fraction_theta_full 0.966
_diffrn_measured_fraction_theta_max 0.966
_diffrn_measurement_device_type 'Xcalibur TM 3 CCD diffractometer'
_diffrn_measurement_method '\w and \f'
_diffrn_radiation_monochromator graphite
_diffrn_radiation_type CuK\a
_diffrn_radiation_wavelength 1.5418
_diffrn_reflns_av_R_equivalents 0.0508
_diffrn_reflns_av_unetI/netI 0.0314
_diffrn_reflns_limit_h_max 17
_diffrn_reflns_limit_h_min -17
_diffrn_reflns_limit_k_max 6
_diffrn_reflns_limit_k_min -6
_diffrn_reflns_limit_l_max 18
_diffrn_reflns_limit_l_min -18
_diffrn_reflns_number 8340
_diffrn_reflns_theta_full 67.89
_diffrn_reflns_theta_max 67.89
_diffrn_reflns_theta_min 5.37
_exptl_absorpt_coefficient_mu 2.227
_exptl_absorpt_correction_T_max 0.7759
_exptl_absorpt_correction_T_min 0.6643
_exptl_absorpt_correction_type none
_exptl_crystal_colour colourless
_exptl_crystal_density_diffrn 1.34
_exptl_crystal_density_method 'not measured'
_exptl_crystal_description parallelepiped
_exptl_crystal_F_000 512
_exptl_crystal_size_max 0.2
_exptl_crystal_size_mid 0.15
_exptl_crystal_size_min 0.12
_refine_diff_density_max 0.296
_refine_diff_density_min -0.246
_refine_diff_density_rms 0.05
_refine_ls_abs_structure_details 'Flack H D (1983), Acta Cryst. A39, 876-881'
_refine_ls_abs_structure_Flack 0.01(2)
_refine_ls_extinction_coef 0.0048(8)
_refine_ls_extinction_expression Fc^*^=kFc[1+0.001xFc^2^\l^3^/sin(2\q)]^-1/4^
_refine_ls_extinction_method SHELXL
_refine_ls_goodness_of_fit_ref 1.06
_refine_ls_hydrogen_treatment constr
_refine_ls_matrix_type full
_refine_ls_number_parameters 310
_refine_ls_number_reflns 3623
_refine_ls_number_restraints 1
_refine_ls_restrained_S_all 1.059
_refine_ls_R_factor_all 0.0506
_refine_ls_R_factor_gt 0.0476
_refine_ls_shift/su_max 0
_refine_ls_shift/su_mean 0
_refine_ls_structure_factor_coef Fsqd
_refine_ls_weighting_details 'calc w=1/[\s^2^(Fo^2^)+(0.0784P)^2^+0.3467P] where P=(Fo^2^+2Fc^2^)/3'
_refine_ls_weighting_scheme calc
_refine_ls_wR_factor_gt 0.1279
_refine_ls_wR_factor_ref 0.1327
_reflns_number_gt 3327
_reflns_number_total 3623
_reflns_threshold_expression >2sigma(I)
_cod_data_source_file jo061463bsi20060721_032009.cif
_cod_original_sg_symbol_H-M 'P 21'
_cod_database_code 4022068

loop_
_symmetry_equiv_pos_as_xyz
'x, y, z'
'-x, y+1/2, -z'

loop_
_atom_site_label
_atom_site_type_symbol
_atom_site_fract_x
_atom_site_fract_y
_atom_site_fract_z
_atom_site_U_iso_or_equiv
_atom_site_adp_type
_atom_site_occupancy
_atom_site_calc_flag
_atom_site_refinement_flags
S1 S -0.05213(5) 0.11325(17) 0.26243(5) 0.0592(3) Uani 1 d .
N1 N 0.12390(18) 0.1697(5) 0.52900(17) 0.0487(6) Uani 1 d .
O1 O -0.10122(18) 0.3340(7) 0.21710(17) 0.0789(8) Uani 1 d .
C1 C 0.0360(2) 0.1879(6) 0.3757(2) 0.0521(8) Uani 1 d .
C2 C 0.0910(2) 0.3948(6) 0.4027(2) 0.0522(7) Uani 1 d .
H2 H 0.0905 0.5171 0.3635 0.063 Uiso 1 calc R
C3 C 0.1452(2) 0.3774(6) 0.4987(2) 0.0491(7) Uani 1 d .
C4 C 0.2138(2) 0.4943(7) 0.5819(2) 0.0563(8) Uani 1 d .
H4 H 0.2417 0.6379 0.5823 0.068 Uiso 1 calc R
C5 C 0.2307(2) 0.3649(8) 0.6579(2) 0.0606(9) Uani 1 d .
H5 H 0.2723 0.406 0.7196 0.073 Uiso 1 calc R
C6 C 0.1740(2) 0.1438(7) 0.6313(2) 0.0559(7) Uani 1 d .
H6A H 0.2179 0.0116 0.6483 0.067 Uiso 1 calc R
H6B H 0.1271 0.13 0.6608 0.067 Uiso 1 calc R
C7 C 0.0565(2) 0.0551(6) 0.4547(2) 0.0509(7) Uani 1 d .
H7 H 0.029 -0.0878 0.4569 0.061 Uiso 1 calc R
C8 C 0.0254(2) 0.0313(7) 0.2037(2) 0.0536(8) Uani 1 d .
C9 C 0.0069(3) -0.1779(8) 0.1588(2) 0.0644(9) Uani 1 d .
H9 H -0.0405 -0.2759 0.1642 0.077 Uiso 1 calc R
C10 C 0.0595(3) -0.2429(8) 0.1050(3) 0.0731(11) Uani 1 d .
H10 H 0.0455 -0.3834 0.0734 0.088 Uiso 1 calc R
C11 C 0.1310(3) -0.1050(8) 0.0978(2) 0.0683(11) Uani 1 d .
C12 C 0.1495(3) 0.1052(9) 0.1438(3) 0.0699(10) Uani 1 d .
H12 H 0.1981 0.2012 0.1396 0.084 Uiso 1 calc R
C13 C 0.0967(3) 0.1747(8) 0.1963(2) 0.0637(9) Uani 1 d .
H13 H 0.1092 0.3173 0.2263 0.076 Uiso 1 calc R
C14 C 0.1873(4) -0.1775(12) 0.0401(3) 0.0959(16) Uani 1 d .
H14A H 0.2518 -0.108 0.0656 0.144 Uiso 1 calc R
H14B H 0.1522 -0.129 -0.0246 0.144 Uiso 1 calc R
H14C H 0.194 -0.342 0.0422 0.144 Uiso 1 calc R
S2 S 0.44921(6) 0.3395(2) 0.21741(6) 0.0658(3) Uani 1 d .
N2 N 0.5966(2) 0.1775(6) 0.48023(19) 0.0579(7) Uani 1 d .
O2 O 0.36805(19) 0.4978(8) 0.2119(2) 0.0893(10) Uani 1 d .
C15 C 0.5336(2) 0.3160(7) 0.3365(2) 0.0535(7) Uani 1 d .
C16 C 0.6011(2) 0.4811(6) 0.3952(2) 0.0538(7) Uani 1 d .
H16 H 0.6161 0.6236 0.3767 0.065 Uiso 1 calc R
C17 C 0.6396(2) 0.3894(6) 0.4840(2) 0.0531(7) Uani 1 d .
C18 C 0.7111(3) 0.4213(8) 0.5812(3) 0.0653(9) Uani 1 d .
H18 H 0.7521 0.5485 0.6042 0.078 Uiso 1 calc R
C19 C 0.7080(3) 0.2372(9) 0.6318(3) 0.0759(11) Uani 1 d .
H19 H 0.747 0.2184 0.6962 0.091 Uiso 1 calc R
C20 C 0.6352(3) 0.0682(9) 0.5728(3) 0.0742(11) Uani 1 d .
H20A H 0.6665 -0.0777 0.5713 0.089 Uiso 1 calc R
H20B H 0.5834 0.0433 0.5955 0.089 Uiso 1 calc R
C21 C 0.5320(2) 0.1317(8) 0.3907(2) 0.0608(8) Uani 1 d .
H21 H 0.4937 -0.0004 0.3699 0.073 Uiso 1 calc R
C22 C 0.5262(2) 0.4961(7) 0.1728(2) 0.0522(7) Uani 1 d .
C23 C 0.4949(2) 0.7064(7) 0.1308(2) 0.0589(8) Uani 1 d .
H23 H 0.4361 0.7696 0.1288 0.071 Uiso 1 calc R
C24 C 0.5513(2) 0.8248(7) 0.0914(2) 0.0580(8) Uani 1 d .
H24 H 0.5303 0.9679 0.0634 0.07 Uiso 1 calc R
C25 C 0.6386(2) 0.7307(7) 0.0937(2) 0.0557(8) Uani 1 d .
C26 C 0.6684(2) 0.5180(7) 0.1353(2) 0.0582(8) Uani 1 d .
H26 H 0.727 0.454 0.137 0.07 Uiso 1 calc R
C27 C 0.6132(2) 0.3985(7) 0.1745(2) 0.0571(8) Uani 1 d .
H27 H 0.6338 0.2546 0.2017 0.068 Uiso 1 calc R
C28 C 0.7015(3) 0.8647(10) 0.0543(3) 0.0791(12) Uani 1 d .
H28A H 0.7093 1.0196 0.0778 0.119 Uiso 1 calc R
H28B H 0.6697 0.8664 -0.0138 0.119 Uiso 1 calc R
H28C H 0.7653 0.7931 0.0738 0.119 Uiso 1 calc R

loop_
_atom_site_aniso_label
_atom_site_aniso_U_11
_atom_site_aniso_U_22
_atom_site_aniso_U_33
_atom_site_aniso_U_23
_atom_site_aniso_U_13
_atom_site_aniso_U_12
S1 0.0426(4) 0.0814(6) 0.0521(4) -0.0092(4) 0.0174(3) -0.0028(4)
N1 0.0474(12) 0.0522(16) 0.0478(12) 0.0005(11) 0.0206(10) -0.0021(11)
O1 0.0620(14) 0.106(2) 0.0601(13) -0.0013(15) 0.0152(11) 0.0275(16)
C1 0.0441(14) 0.064(2) 0.0484(15) -0.0054(14) 0.0188(12) -0.0002(14)
C2 0.0556(16) 0.055(2) 0.0519(15) 0.0025(13) 0.0274(13) 0.0000(14)
C3 0.0472(14) 0.0515(19) 0.0546(15) -0.0003(13) 0.0265(12) 0.0015(13)
C4 0.0556(16) 0.0525(19) 0.0658(18) -0.0135(15) 0.0296(14) -0.0098(15)
C5 0.0582(17) 0.074(3) 0.0452(15) -0.0076(16) 0.0162(13) -0.0020(18)
C6 0.0612(17) 0.057(2) 0.0496(15) 0.0014(14) 0.0226(13) 0.0030(16)
C7 0.0444(14) 0.054(2) 0.0567(16) -0.0034(13) 0.0225(13) -0.0044(13)
C8 0.0439(14) 0.070(2) 0.0441(14) -0.0026(14) 0.0145(11) 0.0038(14)
C9 0.0612(18) 0.069(2) 0.0572(17) -0.0066(17) 0.0174(14) 0.0003(18)
C10 0.079(2) 0.075(3) 0.0577(19) -0.0130(18) 0.0196(17) 0.011(2)
C11 0.065(2) 0.088(3) 0.0507(17) 0.0055(18) 0.0215(15) 0.024(2)
C12 0.066(2) 0.087(3) 0.0637(19) 0.002(2) 0.0331(16) -0.001(2)
C13 0.0621(19) 0.072(3) 0.0626(18) -0.0087(17) 0.0310(15) -0.0057(17)
C14 0.101(3) 0.124(5) 0.076(2) 0.005(3) 0.049(2) 0.034(3)
S2 0.0523(4) 0.0844(7) 0.0583(4) -0.0018(4) 0.0195(3) -0.0075(4)
N2 0.0563(14) 0.062(2) 0.0620(16) 0.0095(13) 0.0306(13) 0.0023(13)
O2 0.0525(13) 0.136(3) 0.0815(17) 0.0194(19) 0.0293(12) 0.0190(17)
C15 0.0495(15) 0.058(2) 0.0556(16) -0.0008(15) 0.0242(13) -0.0005(15)
C16 0.0550(16) 0.0501(19) 0.0606(17) 0.0036(14) 0.0278(14) -0.0006(14)
C17 0.0505(15) 0.056(2) 0.0575(17) -0.0002(14) 0.0261(13) 0.0015(14)
C18 0.0602(19) 0.070(3) 0.0627(19) -0.0042(17) 0.0217(16) 0.0055(17)
C19 0.075(2) 0.091(3) 0.0579(19) 0.009(2) 0.0235(18) 0.018(2)
C20 0.077(2) 0.080(3) 0.073(2) 0.025(2) 0.0378(19) 0.010(2)
C21 0.0557(17) 0.058(2) 0.0697(19) 0.0002(17) 0.0267(15) -0.0061(16)
C22 0.0467(14) 0.063(2) 0.0424(14) -0.0030(13) 0.0136(11) 0.0046(14)
C23 0.0481(16) 0.069(2) 0.0522(17) -0.0048(15) 0.0124(13) 0.0079(15)
C24 0.0555(16) 0.057(2) 0.0513(15) 0.0023(14) 0.0104(13) 0.0011(16)
C25 0.0472(15) 0.071(2) 0.0413(14) -0.0058(14) 0.0100(12) -0.0042(15)
C26 0.0489(15) 0.071(2) 0.0507(16) -0.0036(15) 0.0162(13) 0.0053(15)
C27 0.0543(16) 0.064(2) 0.0480(15) -0.0016(14) 0.0152(13) 0.0092(15)
C28 0.065(2) 0.101(4) 0.065(2) 0.010(2) 0.0195(16) -0.012(2)

loop_
_atom_type_symbol
_atom_type_description
_atom_type_scat_dispersion_real
_atom_type_scat_dispersion_imag
_atom_type_scat_source
C C 0.0181 0.0091 'International Tables Vol C Tables 4.2.6.8 and 6.1.1.4'
H H 0 0 'International Tables Vol C Tables 4.2.6.8 and 6.1.1.4'
N N 0.0311 0.018 'International Tables Vol C Tables 4.2.6.8 and 6.1.1.4'
O O 0.0492 0.0322 'International Tables Vol C Tables 4.2.6.8 and 6.1.1.4'
S S 0.3331 0.5567 'International Tables Vol C Tables 4.2.6.8 and 6.1.1.4'

loop_
_geom_angle_atom_site_label_1
_geom_angle_atom_site_label_2
_geom_angle_atom_site_label_3
_geom_angle
O1 S1 C1 106.02(18)
O1 S1 C8 106.31(16)
C1 S1 C8 101.47(14)
C7 N1 C3 109.7(3)
C7 N1 C6 138.2(3)
C3 N1 C6 111.9(3)
C7 C1 C2 108.8(3)
C7 C1 S1 123.5(3)
C2 C1 S1 127.5(3)
C3 C2 C1 105.7(3)
C3 C2 H2 127.1
C1 C2 H2 127.2
C2 C3 N1 108.4(3)
C2 C3 C4 144.9(4)
N1 C3 C4 106.6(3)
C5 C4 C3 109.4(3)
C5 C4 H4 125.3
C3 C4 H4 125.3
C4 C5 C6 111.1(3)
C4 C5 H5 124.5
C6 C5 H5 124.5
N1 C6 C5 101.1(3)
N1 C6 H6A 111.6
C5 C6 H6A 111.6
N1 C6 H6B 111.6
C5 C6 H6B 111.6
H6A C6 H6B 109.4
N1 C7 C1 107.3(3)
N1 C7 H7 126.3
C1 C7 H7 126.3
C9 C8 C13 119.9(3)
C9 C8 S1 117.0(3)
C13 C8 S1 123.0(3)
C8 C9 C10 119.6(4)
C8 C9 H9 120.2
C10 C9 H9 120.2
C11 C10 C9 121.4(4)
C11 C10 H10 119.3
C9 C10 H10 119.3
C10 C11 C12 118.5(3)
C10 C11 C14 120.9(5)
C12 C11 C14 120.6(5)
C11 C12 C13 120.9(4)
C11 C12 H12 119.5
C13 C12 H12 119.5
C8 C13 C12 119.7(4)
C8 C13 H13 120.2
C12 C13 H13 120.2
C11 C14 H14A 109.5
C11 C14 H14B 109.5
H14A C14 H14B 109.5
C11 C14 H14C 109.5
H14A C14 H14C 109.5
H14B C14 H14C 109.5
O2 S2 C15 108.92(17)
O2 S2 C22 106.46(19)
C15 S2 C22 98.42(14)
C21 N2 C17 110.1(3)
C21 N2 C20 138.9(4)
C17 N2 C20 111.0(3)
C21 C15 C16 108.9(3)
C21 C15 S2 121.3(3)
C16 C15 S2 129.3(3)
C17 C16 C15 106.1(3)
C17 C16 H16 127
C15 C16 H16 127
C16 C17 N2 108.1(3)
C16 C17 C18 145.1(4)
N2 C17 C18 106.8(3)
C19 C18 C17 108.5(4)
C19 C18 H18 125.8
C17 C18 H18 125.8
C18 C19 C20 111.3(3)
C18 C19 H19 124.4
C20 C19 H19 124.4
N2 C20 C19 102.4(4)
N2 C20 H20A 111.3
C19 C20 H20A 111.3
N2 C20 H20B 111.3
C19 C20 H20B 111.3
H20A C20 H20B 109.2
N2 C21 C15 106.9(3)
N2 C21 H21 126.6
C15 C21 H21 126.6
C23 C22 C27 120.3(3)
C23 C22 S2 119.1(2)
C27 C22 S2 120.4(3)
C22 C23 C24 119.9(3)
C22 C23 H23 120.1
C24 C23 H23 120.1
C25 C24 C23 120.3(4)
C25 C24 H24 119.8
C23 C24 H24 119.8
C26 C25 C24 119.0(3)
C26 C25 C28 121.0(3)
C24 C25 C28 120.0(4)
C27 C26 C25 121.4(3)
C27 C26 H26 119.3
C25 C26 H26 119.3
C26 C27 C22 119.1(3)
C26 C27 H27 120.4
C22 C27 H27 120.4
C25 C28 H28A 109.5
C25 C28 H28B 109.5
H28A C28 H28B 109.5
C25 C28 H28C 109.5
H28A C28 H28C 109.5
H28B C28 H28C 109.5

loop_
_geom_bond_atom_site_label_1
_geom_bond_atom_site_label_2
_geom_bond_distance
S1 O1 1.500(4)
S1 C1 1.758(3)
S1 C8 1.782(3)
N1 C7 1.351(4)
N1 C3 1.375(4)
N1 C6 1.453(4)
C1 C7 1.367(5)
C1 C2 1.416(5)
C2 C3 1.370(4)
C2 H2 0.93
C3 C4 1.443(5)
C4 C5 1.326(5)
C4 H4 0.93
C5 C6 1.497(6)
C5 H5 0.93
C6 H6A 0.97
C6 H6B 0.97
C7 H7 0.93
C8 C9 1.370(6)
C8 C13 1.381(5)
C9 C10 1.394(5)
C9 H9 0.93
C10 C11 1.364(6)
C10 H10 0.93
C11 C12 1.383(7)
C11 C14 1.498(5)
C12 C13 1.387(5)
C12 H12 0.93
C13 H13 0.93
C14 H14A 0.96
C14 H14B 0.96
C14 H14C 0.96
S2 O2 1.484(3)
S2 C15 1.758(3)
S2 C22 1.792(3)
N2 C21 1.349(5)
N2 C17 1.375(5)
N2 C20 1.450(5)
C15 C21 1.363(5)
C15 C16 1.415(5)
C16 C17 1.359(5)
C16 H16 0.93
C17 C18 1.455(5)
C18 C19 1.334(6)
C18 H18 0.93
C19 C20 1.469(7)
C19 H19 0.93
C20 H20A 0.97
C20 H20B 0.97
C21 H21 0.93
C22 C23 1.372(5)
C22 C27 1.393(4)
C23 C24 1.392(5)
C23 H23 0.93
C24 C25 1.386(5)
C24 H24 0.93
C25 C26 1.380(6)
C25 C28 1.510(5)
C26 C27 1.379(5)
C26 H26 0.93
C27 H27 0.93
C28 H28A 0.96
C28 H28B 0.96
C28 H28C 0.96

loop_
_geom_hbond_atom_site_label_D
_geom_hbond_atom_site_label_H
_geom_hbond_atom_site_label_A
_geom_hbond_distance_DH
_geom_hbond_distance_HA
_geom_hbond_distance_DA
_geom_hbond_angle_DHA
_geom_hbond_site_symmetry_A
C26 H26 O1 0.93 2.43 3.289(4) 153.4 1_655
C23 H23 O2 0.93 2.48 2.896(5) 107.1 .

loop_
_geom_torsion_atom_site_label_1
_geom_torsion_atom_site_label_2
_geom_torsion_atom_site_label_3
_geom_torsion_atom_site_label_4
_geom_torsion
O1 S1 C1 C7 142.6(3)
C8 S1 C1 C7 -106.5(3)
O1 S1 C1 C2 -32.2(3)
C8 S1 C1 C2 78.6(3)
C7 C1 C2 C3 1.1(4)
S1 C1 C2 C3 176.6(2)
C1 C2 C3 N1 -0.3(3)
C1 C2 C3 C4 -177.1(4)
C7 N1 C3 C2 -0.7(3)
C6 N1 C3 C2 -176.5(3)
C7 N1 C3 C4 177.4(3)
C6 N1 C3 C4 1.6(3)
C2 C3 C4 C5 175.7(4)
N1 C3 C4 C5 -1.2(4)
C3 C4 C5 C6 0.4(4)
C7 N1 C6 C5 -175.4(4)
C3 N1 C6 C5 -1.3(3)
C4 C5 C6 N1 0.5(4)
C3 N1 C7 C1 1.4(3)
C6 N1 C7 C1 175.6(3)
C2 C1 C7 N1 -1.5(3)
S1 C1 C7 N1 -177.2(2)
O1 S1 C8 C9 -120.7(3)
C1 S1 C8 C9 128.7(3)
O1 S1 C8 C13 54.6(3)
C1 S1 C8 C13 -56.0(3)
C13 C8 C9 C10 -0.8(5)
S1 C8 C9 C10 174.6(3)
C8 C9 C10 C11 1.6(6)
C9 C10 C11 C12 -1.2(6)
C9 C10 C11 C14 179.7(4)
C10 C11 C12 C13 0.0(6)
C14 C11 C12 C13 179.1(4)
C9 C8 C13 C12 -0.4(5)
S1 C8 C13 C12 -175.5(3)
C11 C12 C13 C8 0.8(6)
O2 S2 C15 C21 100.1(3)
C22 S2 C15 C21 -149.2(3)
O2 S2 C15 C16 -70.4(3)
C22 S2 C15 C16 40.3(3)
C21 C15 C16 C17 0.7(4)
S2 C15 C16 C17 172.2(2)
C15 C16 C17 N2 -0.7(4)
C15 C16 C17 C18 175.7(5)
C21 N2 C17 C16 0.5(4)
C20 N2 C17 C16 179.4(3)
C21 N2 C17 C18 -177.4(3)
C20 N2 C17 C18 1.5(4)
C16 C17 C18 C19 -177.6(5)
N2 C17 C18 C19 -1.2(4)
C17 C18 C19 C20 0.4(5)
C21 N2 C20 C19 177.2(4)
C17 N2 C20 C19 -1.2(4)
C18 C19 C20 N2 0.5(5)
C17 N2 C21 C15 0.0(4)
C20 N2 C21 C15 -178.5(4)
C16 C15 C21 N2 -0.4(4)
S2 C15 C21 N2 -172.7(2)
O2 S2 C22 C23 -8.8(3)
C15 S2 C22 C23 -121.5(3)
O2 S2 C22 C27 175.8(3)
C15 S2 C22 C27 63.1(3)
C27 C22 C23 C24 -1.2(5)
S2 C22 C23 C24 -176.7(3)
C22 C23 C24 C25 0.5(5)
C23 C24 C25 C26 0.1(5)
C23 C24 C25 C28 -177.5(3)
C24 C25 C26 C27 0.0(5)
C28 C25 C26 C27 177.6(3)
C25 C26 C27 C22 -0.7(5)
C23 C22 C27 C26 1.4(5)
S2 C22 C27 C26 176.7(2)
